data_4116433
loop_
_publ_author_name
'John L. Wood'
'Alexandra A. Holubec'
'Brian M. Stoltz'
'Matthew M. Weiss'
'Julie A. Dixon'
'Brian D. Doan'
'Mohammed F. Shamji'
'Jennifer M. Chen'
'Timothy P. Heffron'

_publ_contact_author
;
John L. Wood
Yale University
Department of Chemistry
P.O. Box 208107
New Haven, CT  06520-8107
;
_publ_contact_author_email ' john.wood@quickmail.yale.edu'
_publ_contact_author_fax ' (203)432-6144 '
_publ_contact_author_phone ' (203)432-5991 '
_publ_section_title
;
 Application of Reactive Enols in Synthesis: A Versatile, Efficient, and
 Stereoselective Construction of the Welwitindolinone Carbon Skeleton
;
_journal_name_full 'Journal of the American Chemical Society'
_journal_page_first 6326
_journal_page_last 6327
_journal_paper_doi 10.1021/ja991022s
_journal_volume 121
_journal_year 1999
_chemical_formula_moiety 'C20 H23 N O3 '
_chemical_formula_sum 'C20 H23 N O3'
_chemical_formula_weight 325.41
_space_group_IT_number 14
_symmetry_cell_setting monoclinic
_symmetry_Int_Tables_number 14
_symmetry_space_group_name_Hall '-P 2yn'
_symmetry_space_group_name_H-M 'P 1 21/n 1'
_audit_creation_date 'Tue Mar 23 14:49:35 1999'
_audit_creation_method 'from TEXRAY.INF file'
_cell_angle_alpha 90
_cell_angle_beta 99.271(3)
_cell_angle_gamma 90
_cell_formula_units_Z 4
_cell_length_a 8.1900(4)
_cell_length_b 13.932(1)
_cell_length_c 16.002(1)
_cell_measurement_reflns_used 0
_cell_measurement_temperature 296.2
_cell_measurement_theta_max 0.0
_cell_measurement_theta_min 0.0
_cell_volume 1802.03(19)
_computing_cell_refinement 'MSC/AFC Diffractometer Control'
_computing_data_collection 'MSC/AFC Diffractometer Control'
_computing_data_reduction teXsan
_computing_publication_material teXsan
_computing_structure_refinement teXsan
_computing_structure_solution SAPI91
_diffrn_ambient_temperature 296.2
_diffrn_measurement_device 'Nonius KappaCCD'
_diffrn_measurement_method 'CCD data frames'
_diffrn_orient_matrix_UB_11 0.00000
_diffrn_orient_matrix_UB_12 0.00000
_diffrn_orient_matrix_UB_13 0.00000
_diffrn_orient_matrix_UB_21 0.00000
_diffrn_orient_matrix_UB_22 0.00000
_diffrn_orient_matrix_UB_23 0.00000
_diffrn_orient_matrix_UB_31 0.00000
_diffrn_orient_matrix_UB_32 0.00000
_diffrn_orient_matrix_UB_33 0.00000
_diffrn_radiation_monochromator graphite
_diffrn_radiation_source 'X-ray tube'
_diffrn_radiation_type MoKalpha
_diffrn_radiation_wavelength 0.7107
_diffrn_reflns_av_R_equivalents 0.00
_diffrn_reflns_limit_h_max 11
_diffrn_reflns_limit_h_min 0
_diffrn_reflns_limit_k_max 19
_diffrn_reflns_limit_k_min 0
_diffrn_reflns_limit_l_max 22
_diffrn_reflns_limit_l_min -22
_diffrn_reflns_number 5116
_diffrn_reflns_theta_max 30.46
_diffrn_standards_decay_% 0.00
_diffrn_standards_interval_count 0
_diffrn_standards_number 0
_exptl_absorpt_coefficient_mu 0.080
_exptl_absorpt_correction_type none
_exptl_crystal_colour colorless
_exptl_crystal_density_diffrn 1.199
_exptl_crystal_description irregplate
_exptl_crystal_F_000 696.00
_exptl_crystal_size_max 0.180
_exptl_crystal_size_mid 0.150
_exptl_crystal_size_min 0.080
_refine_diff_density_max 0.23
_refine_diff_density_min -0.26
_refine_ls_extinction_coef 47.52338
_refine_ls_extinction_method Zachariasen_type_2_Gaussian_isotropic
_refine_ls_goodness_of_fit_obs 2.558
_refine_ls_hydrogen_treatment noref
_refine_ls_matrix_type full
_refine_ls_number_parameters 217
_refine_ls_number_reflns 1963
_refine_ls_number_restraints 0
_refine_ls_R_factor_obs 0.0607
_refine_ls_shift/esd_max 0.0003
_refine_ls_structure_factor_coef F
_refine_ls_weighting_scheme sigma
_refine_ls_wR_factor_obs 0.0594
_reflns_number_observed 1963
_reflns_number_total 5116
_reflns_observed_criterion 3.00
_cod_data_source_file ja991022s_1.cif
_cod_data_source_block compound_21
_cod_original_cell_volume 1802.0(2)
_cod_original_sg_symbol_H-M 'P 21/n '
_cod_original_formula_sum 'C20 H23 N O3 '
_cod_database_code 4116433

loop_
_symmetry_equiv_pos_as_xyz
'   +x,   +y,   +z'
1/2-x,1/2+y,1/2-z
'   -x,   -y,   -z'
1/2+x,1/2-y,1/2+z

loop_
_atom_site_aniso_label
_atom_site_aniso_U_11
_atom_site_aniso_U_22
_atom_site_aniso_U_33
_atom_site_aniso_U_12
_atom_site_aniso_U_13
_atom_site_aniso_U_23
O(1) 0.087(2) 0.045(1) 0.062(1) -0.008(1) 0.023(1) -0.0079(10)
O(2) 0.104(2) 0.091(2) 0.061(1) -0.009(1) 0.039(1) -0.016(1)
O(3) 0.099(2) 0.048(1) 0.069(1) 0.009(1) 0.019(1) -0.0145(10)
N(1) 0.061(2) 0.050(1) 0.043(1) 0.000(1) 0.020(1) -0.003(1)
C(1) 0.049(2) 0.045(2) 0.048(2) 0.002(1) 0.011(1) 0.003(1)
C(2) 0.059(2) 0.064(2) 0.058(2) 0.001(2) 0.023(2) 0.010(2)
C(3) 0.066(2) 0.059(2) 0.081(2) -0.014(2) 0.026(2) 0.012(2)
C(4) 0.068(2) 0.047(2) 0.077(2) -0.011(2) 0.018(2) -0.005(2)
C(5) 0.052(2) 0.040(1) 0.055(2) 0.000(1) 0.011(1) 0.001(1)
C(6) 0.045(2) 0.042(2) 0.045(2) 0.000(1) 0.011(1) 0.001(1)
C(7) 0.051(2) 0.043(1) 0.043(2) -0.004(1) 0.016(1) -0.003(1)
C(8) 0.056(2) 0.046(2) 0.047(2) 0.000(1) 0.012(1) 0.000(1)
C(9) 0.075(2) 0.067(2) 0.050(2) 0.008(2) 0.023(2) -0.007(1)
C(10) 0.050(2) 0.056(2) 0.055(2) -0.005(2) 0.018(2) -0.004(1)
C(11) 0.056(2) 0.080(2) 0.071(2) 0.009(2) 0.015(2) -0.002(2)
C(12) 0.064(2) 0.091(2) 0.086(2) -0.023(2) 0.024(2) -0.017(2)
C(13) 0.068(2) 0.043(2) 0.048(2) -0.002(1) 0.023(2) -0.003(1)
C(14) 0.062(2) 0.060(2) 0.044(2) 0.006(2) 0.017(2) -0.002(1)
C(15) 0.063(2) 0.045(2) 0.052(2) -0.002(1) 0.011(2) -0.011(1)
C(16) 0.080(3) 0.072(2) 0.064(2) -0.010(2) 0.002(2) -0.005(2)
C(17) 0.065(2) 0.085(2) 0.065(2) 0.004(2) 0.012(2) 0.009(2)
C(18) 0.068(2) 0.092(3) 0.079(2) 0.017(2) 0.007(2) 0.023(2)
C(19) 0.153(4) 0.115(3) 0.152(4) 0.070(3) 0.056(3) 0.046(3)
C(20) 0.135(4) 0.141(3) 0.092(3) 0.025(3) 0.029(3) 0.051(3)

loop_
_atom_site_label
_atom_site_fract_x
_atom_site_fract_y
_atom_site_fract_z
_atom_site_U_iso_or_equiv
_atom_site_thermal_displace_type
O(1) -0.2777(3) -0.4808(1) -0.9316(1) 0.0634(7) Uij
O(2) -0.3439(3) -0.2325(1) -0.6632(1) 0.0823(8) Uij
O(3) -0.2391(3) -0.0666(1) -0.7332(1) 0.0713(7) Uij
N(1) -0.1630(3) -0.3496(1) -0.9882(1) 0.0500(7) Uij
C(1) -0.1170(3) -0.2559(2) -0.9616(2) 0.0471(9) Uij
C(2) -0.0140(4) -0.1918(2) -0.9920(2) 0.0590(10) Uij
C(3) 0.0224(4) -0.1081(2) -0.9456(2) 0.067(1) Uij
C(4) -0.0343(4) -0.0918(2) -0.8700(2) 0.0630(10) Uij
C(5) -0.1365(3) -0.1582(2) -0.8388(2) 0.0486(8) Uij
C(6) -0.1847(3) -0.2361(2) -0.8889(2) 0.0435(8) Uij
C(7) -0.2868(3) -0.3177(2) -0.8720(1) 0.0448(8) Uij
C(8) -0.2448(3) -0.3952(2) -0.9304(2) 0.0490(9) Uij
C(9) -0.1060(4) -0.3978(2) -1.0587(2) 0.0626(9) Uij
C(10) -0.4695(4) -0.3029(2) -0.8600(2) 0.0527(9) Uij
C(11) -0.5462(4) -0.2043(2) -0.8710(2) 0.068(1) Uij
C(12) -0.5890(4) -0.3826(2) -0.8895(2) 0.079(1) Uij
C(13) -0.3368(4) -0.3223(2) -0.7858(2) 0.0513(9) Uij
C(14) -0.2895(4) -0.2384(2) -0.7288(2) 0.0546(9) Uij
C(15) -0.1723(4) -0.1572(2) -0.7491(2) 0.0530(9) Uij
C(16) -0.0085(4) -0.1749(2) -0.6882(2) 0.073(1) Uij
C(17) 0.0733(4) -0.2675(2) -0.7048(2) 0.072(1) Uij
C(18) 0.0749(4) -0.3492(3) -0.6632(2) 0.080(1) Uij
C(19) 0.1522(6) -0.4376(3) -0.6922(3) 0.137(2) Uij
C(20) 0.0009(6) -0.3647(3) -0.5856(2) 0.121(2) Uij
H(1) 0.0302 -0.2041 -1.0424 0.0708 Uij
H(2) 0.0883 -0.0604 -0.9665 0.0805 Uij
H(3) -0.0030 -0.0348 -0.8389 0.0757 Uij
H(4) 0.0114 -0.3998 -1.0493 0.0751 Uij
H(5) -0.1439 -0.3638 -1.1096 0.0751 Uij
H(6) -0.1484 -0.4614 -1.0634 0.0751 Uij
H(7) -0.5914 -0.1946 -0.9289 0.0822 Uij
H(8) -0.4640 -0.1572 -0.8536 0.0822 Uij
H(9) -0.6316 -0.1992 -0.8375 0.0822 Uij
H(10) -0.6400 -0.3706 -0.9461 0.0949 Uij
H(11) -0.6713 -0.3855 -0.8539 0.0949 Uij
H(12) -0.5311 -0.4419 -0.8869 0.0949 Uij
H(13) -0.3366 -0.3837 -0.7600 0.0616 Uij
H(14) 0.0653 -0.1237 -0.6942 0.0881 Uij
H(15) -0.0313 -0.1759 -0.6318 0.0881 Uij
H(16) 0.1319 -0.2673 -0.7514 0.0861 Uij
H(17) 0.0843 -0.4622 -0.7413 0.1642 Uij
H(18) 0.1632 -0.4845 -0.6485 0.1642 Uij
H(19) 0.2584 -0.4224 -0.7052 0.1642 Uij
H(20) -0.0735 -0.4174 -0.5940 0.1456 Uij
H(21) -0.0573 -0.3086 -0.5738 0.1456 Uij
H(22) 0.0861 -0.3779 -0.5393 0.1456 Uij
H(23) -0.2227 -0.0397 -0.6691 0.0762 Uij

loop_
_atom_type_symbol
_atom_type_oxidation_number
_atom_type_number_in_cell
_atom_type_scat_dispersion_real
_atom_type_scat_dispersion_imag
_atom_type_scat_source
C 0 80 0.003 0.002 'International Tables'
H 0 92 0.000 0.000 'International Tables'
N 0 4 0.006 0.003 'International Tables'
O 0 12 0.011 0.006 'International Tables'

loop_
_geom_angle_atom_site_label_1
_geom_angle_atom_site_label_2
_geom_angle_atom_site_label_3
_geom_angle
_geom_angle_publ_flag
C(1) N(1) C(8) 111.1(2) yes
C(1) N(1) C(9) 124.1(2) yes
C(8) N(1) C(9) 124.0(2) yes
N(1) C(1) C(2) 130.3(2) yes
N(1) C(1) C(6) 108.3(2) yes
C(2) C(1) C(6) 121.2(2) yes
C(1) C(2) C(3) 116.6(2) yes
C(2) C(3) C(4) 122.2(2) yes
C(3) C(4) C(5) 120.7(2) yes
C(4) C(5) C(6) 116.7(2) yes
C(4) C(5) C(15) 123.6(2) yes
C(6) C(5) C(15) 118.8(2) yes
C(1) C(6) C(5) 122.0(2) yes
C(1) C(6) C(7) 108.5(2) yes
C(5) C(6) C(7) 128.9(2) yes
C(6) C(7) C(8) 104.4(2) yes
C(6) C(7) C(10) 120.8(2) yes
C(6) C(7) C(13) 116.9(2) yes
C(8) C(7) C(10) 119.5(2) yes
C(8) C(7) C(13) 131.5(2) yes
C(10) C(7) C(13) 58.8(2) yes
O(1) C(8) N(1) 124.6(2) yes
O(1) C(8) C(7) 129.8(2) yes
N(1) C(8) C(7) 105.6(2) yes
C(7) C(10) C(11) 119.8(2) yes
C(7) C(10) C(12) 117.1(2) yes
C(7) C(10) C(13) 59.0(2) yes
C(11) C(10) C(12) 113.4(3) yes
C(11) C(10) C(13) 119.4(2) yes
C(12) C(10) C(13) 117.9(2) yes
C(7) C(13) C(10) 62.3(2) yes
C(7) C(13) C(14) 116.4(2) yes
C(10) C(13) C(14) 115.2(2) yes
O(2) C(14) C(13) 119.2(2) yes
O(2) C(14) C(15) 117.3(2) yes
C(13) C(14) C(15) 123.4(2) yes
O(3) C(15) C(5) 108.6(2) yes
O(3) C(15) C(14) 110.1(2) yes
O(3) C(15) C(16) 110.5(2) yes
C(5) C(15) C(14) 114.4(2) yes
C(5) C(15) C(16) 108.4(2) yes
C(14) C(15) C(16) 104.7(2) yes
C(15) C(16) C(17) 113.2(2) yes
C(16) C(17) C(18) 128.5(3) yes
C(17) C(18) C(19) 121.7(3) yes
C(17) C(18) C(20) 125.2(3) yes
C(19) C(18) C(20) 113.1(3) yes

loop_
_geom_bond_atom_site_label_1
_geom_bond_atom_site_label_2
_geom_bond_distance
_geom_bond_publ_flag
O(1) C(8) 1.222(3) yes
O(2) C(14) 1.209(3) yes
O(3) C(15) 1.415(3) yes
N(1) C(1) 1.406(3) yes
N(1) C(8) 1.382(3) yes
N(1) C(9) 1.453(3) yes
C(1) C(2) 1.370(3) yes
C(1) C(6) 1.394(3) yes
C(2) C(3) 1.390(4) yes
C(3) C(4) 1.383(4) yes
C(4) C(5) 1.393(3) yes
C(5) C(6) 1.370(3) yes
C(5) C(15) 1.511(4) yes
C(6) C(7) 1.461(3) yes
C(7) C(8) 1.503(3) yes
C(7) C(10) 1.552(4) yes
C(7) C(13) 1.502(3) yes
C(10) C(11) 1.509(4) yes
C(10) C(12) 1.504(4) yes
C(10) C(13) 1.499(4) yes
C(13) C(14) 1.495(4) yes
C(14) C(15) 1.552(4) yes
C(15) C(16) 1.546(4) yes
C(16) C(17) 1.497(4) yes
C(17) C(18) 1.318(4) yes
C(18) C(19) 1.492(5) yes
C(18) C(20) 1.482(5) yes
